data_4512802
loop_
_publ_author_name
'Saraswatula, Viswanadha G.'
'Saha, Binoy K.'

_publ_section_title
;
 Modulation of Thermal Expansion by Guests and Polymorphism in a Hydrogen
 Bonded Host
;
_journal_issue 2
_journal_name_full 'Crystal Growth &amp; Design'
_journal_page_first 593
_journal_paper_doi 10.1021/cg501178f
_journal_volume 15
_journal_year 2015
_chemical_formula_moiety 'C30 H28 O4'
_chemical_formula_sum 'C30 H28 O4'
_chemical_formula_weight 452.52
_chemical_name_common 1-gf-118K
_chemical_name_systematic
;
 1,1,4,4-tetrakis(4-hydroxyphenyl)cyclohexane 
;
_space_group_crystal_system triclinic
_space_group_IT_number 2
_space_group_name_Hall '-P 1'
_space_group_name_H-M_alt 'P -1'
_symmetry_space_group_name_Hall '-P 1'
_symmetry_space_group_name_H-M 'P -1'
_atom_sites_solution_hydrogens geom
_atom_sites_solution_primary direct
_atom_sites_solution_secondary difmap
_audit_creation_date 2014-04-16
_audit_creation_method
;
Olex2 1.2
(compiled 2013.11.15 svn.r2834 for OlexSys, GUI svn.r4720)
;
_cell_angle_alpha 65.447(8)
_cell_angle_beta 81.305(6)
_cell_angle_gamma 87.384(6)
_cell_formula_units_Z 1
_cell_length_a 7.4245(4)
_cell_length_b 9.1185(7)
_cell_length_c 9.7082(7)
_cell_measurement_reflns_used 2522
_cell_measurement_temperature 118(2)
_cell_measurement_theta_max 29.1199
_cell_measurement_theta_min 3.6650
_cell_volume 590.84(8)
_computing_cell_refinement
;
CrysAlisPro, Agilent Technologies,
Version 1.171.36.21 (release 14-08-2012 CrysAlis171 .NET)
(compiled Sep 14 2012,17:21:16)
;
_computing_data_collection
;
CrysAlisPro, Agilent Technologies,
Version 1.171.36.21 (release 14-08-2012 CrysAlis171 .NET)
(compiled Sep 14 2012,17:21:16)
;
_computing_data_reduction
;
CrysAlisPro, Agilent Technologies,
Version 1.171.36.21 (release 14-08-2012 CrysAlis171 .NET)
(compiled Sep 14 2012,17:21:16)
;
_computing_molecular_graphics 'Olex2 (Dolomanov et al., 2009)'
_computing_publication_material 'Olex2 (Dolomanov et al., 2009)'
_computing_structure_refinement 'ShelXL (Sheldrick, 2008)'
_computing_structure_solution 'ShelXS (Sheldrick, 2008)'
_diffrn_ambient_temperature 118(2)
_diffrn_measured_fraction_theta_full 0.994
_diffrn_measured_fraction_theta_max 0.862
_diffrn_measurement_device_type 'Xcalibur, Eos'
_diffrn_measurement_method '\w scans'
_diffrn_radiation_monochromator graphite
_diffrn_radiation_type MoK\a
_diffrn_radiation_wavelength 0.71073
_diffrn_reflns_av_R_equivalents 0.0215
_diffrn_reflns_av_unetI/netI 0.0296
_diffrn_reflns_limit_h_max 9
_diffrn_reflns_limit_h_min -9
_diffrn_reflns_limit_k_max 11
_diffrn_reflns_limit_k_min -11
_diffrn_reflns_limit_l_max 12
_diffrn_reflns_limit_l_min -12
_diffrn_reflns_number 6550
_diffrn_reflns_theta_full 25.00
_diffrn_reflns_theta_max 29.18
_diffrn_reflns_theta_min 3.67
_diffrn_source 'fine-focus sealed tube'
_exptl_absorpt_coefficient_mu 0.083
_exptl_absorpt_correction_T_max 0.9714
_exptl_absorpt_correction_T_min 0.9635
_exptl_absorpt_correction_type multi-scan
_exptl_absorpt_process_details
;
CrysAlisPro, Agilent Technologies,
Version 1.171.36.21 (release 14-08-2012 CrysAlis171 .NET)
(compiled Sep 14 2012,17:21:16)
Empirical absorption correction using spherical harmonics,
 implemented in SCALE3 ABSPACK scaling algorithm.
;
_exptl_crystal_colour colourless
_exptl_crystal_density_diffrn 1.272
_exptl_crystal_density_method 'not measured'
_exptl_crystal_description block
_exptl_crystal_F_000 240
_exptl_crystal_size_max 0.45
_exptl_crystal_size_mid 0.4
_exptl_crystal_size_min 0.35
_refine_diff_density_max 0.287
_refine_diff_density_min -0.266
_refine_diff_density_rms 0.048
_refine_ls_extinction_method none
_refine_ls_goodness_of_fit_ref 1.059
_refine_ls_hydrogen_treatment constr
_refine_ls_matrix_type full
_refine_ls_number_parameters 156
_refine_ls_number_reflns 2752
_refine_ls_number_restraints 0
_refine_ls_restrained_S_all 1.059
_refine_ls_R_factor_all 0.0502
_refine_ls_R_factor_gt 0.0406
_refine_ls_shift/su_max 0.000
_refine_ls_shift/su_mean 0.000
_refine_ls_structure_factor_coef Fsqd
_refine_ls_weighting_details 'calc w=1/[\s^2^(Fo^2^)+(0.0503P)^2^+0.1598P] where P=(Fo^2^+2Fc^2^)/3'
_refine_ls_weighting_scheme calc
_refine_ls_wR_factor_gt 0.1007
_refine_ls_wR_factor_ref 0.1068
_reflns_number_gt 2278
_reflns_number_total 2752
_reflns_threshold_expression >2sigma(I)
_cod_data_source_file 1-gf-combined.cif
_cod_data_source_block 1-gf-118k
_cod_original_cell_volume 590.85(7)
_cod_database_code 4512802
_olex2_refinement_description
;
1. Fixed Uiso
 At 1.2 times of:
  All C(H) groups, All C(H,H) groups
 At 1.5 times of:
  All O(H) groups
2.a Secondary CH2 refined with riding coordinates:
 C1(H1A,H1B), C3(H3A,H3B)
2.b Aromatic/amide H refined with riding coordinates:
 C11(H11), C6(H6), C8(H8), C14(H14), C12(H12), C15(H15), C9(H9), C5(H5)
2.c Idealised tetrahedral OH refined as rotating group:
 O2(H2), O1(H1)
;

loop_
_space_group_symop_id
_space_group_symop_operation_xyz
1 'x, y, z'
2 '-x, -y, -z'

loop_
_atom_site_label
_atom_site_type_symbol
_atom_site_fract_x
_atom_site_fract_y
_atom_site_fract_z
_atom_site_U_iso_or_equiv
_atom_site_adp_type
_atom_site_occupancy
_atom_site_symmetry_multiplicity
_atom_site_calc_flag
_atom_site_refinement_flags_posn
O2 O 1.26440(12) 0.95591(11) 0.02116(10) 0.0190(2) Uani 1 1 d .
H2 H 1.2932 1.0406 0.0277 0.029 Uiso 1 1 calc GR
O1 O 0.55778(12) 0.78926(11) 0.97912(10) 0.0193(2) Uani 1 1 d .
H1 H 0.4590 0.8362 0.9859 0.029 Uiso 1 1 calc GR
C2 C 0.65166(16) 0.62608(14) 0.46330(13) 0.0128(2) Uani 1 1 d .
C11 C 0.88006(16) 0.67992(14) 0.22338(13) 0.0152(2) Uani 1 1 d .
H11 H 0.8195 0.5968 0.2123 0.018 Uiso 1 1 calc R
C10 C 0.81657(16) 0.71851(14) 0.34778(13) 0.0137(2) Uani 1 1 d .
C6 C 0.71204(18) 0.65173(16) 0.83790(14) 0.0204(3) Uani 1 1 d .
H6 H 0.7905 0.6077 0.9135 0.025 Uiso 1 1 calc R
C8 C 0.46296(17) 0.82068(15) 0.74069(14) 0.0179(3) Uani 1 1 d .
H8 H 0.3703 0.8931 0.7490 0.021 Uiso 1 1 calc R
C14 C 1.05663(17) 0.92535(15) 0.25001(14) 0.0175(3) Uani 1 1 d .
H14 H 1.1163 1.0102 0.2590 0.021 Uiso 1 1 calc R
C1 C 0.48233(16) 0.66001(14) 0.37909(13) 0.0133(2) Uani 1 1 d .
H1A H 0.4523 0.7755 0.3455 0.016 Uiso 1 1 calc R
H1B H 0.5127 0.6384 0.2865 0.016 Uiso 1 1 calc R
C12 C 1.02808(16) 0.75921(14) 0.11653(13) 0.0163(3) Uani 1 1 d .
H12 H 1.0687 0.7299 0.0340 0.020 Uiso 1 1 calc R
C4 C 0.62110(16) 0.67413(14) 0.59938(13) 0.0134(2) Uani 1 1 d .
C3 C 0.68491(16) 0.44202(14) 0.52172(13) 0.0136(2) Uani 1 1 d .
H3A H 0.7205 0.4150 0.4327 0.016 Uiso 1 1 calc R
H3B H 0.7875 0.4144 0.5819 0.016 Uiso 1 1 calc R
C7 C 0.57473(17) 0.75447(14) 0.85266(13) 0.0156(3) Uani 1 1 d .
C15 C 0.90762(17) 0.84381(15) 0.35714(14) 0.0162(3) Uani 1 1 d .
H15 H 0.8669 0.8744 0.4388 0.019 Uiso 1 1 calc R
C13 C 1.11709(16) 0.88194(15) 0.13045(13) 0.0155(3) Uani 1 1 d .
C9 C 0.48754(17) 0.78011(15) 0.61542(14) 0.0167(3) Uani 1 1 d .
H9 H 0.4106 0.8263 0.5388 0.020 Uiso 1 1 calc R
C5 C 0.73459(17) 0.61335(16) 0.71254(14) 0.0190(3) Uani 1 1 d .
H5 H 0.8301 0.5436 0.7032 0.023 Uiso 1 1 calc R

loop_
_atom_site_aniso_label
_atom_site_aniso_U_11
_atom_site_aniso_U_22
_atom_site_aniso_U_33
_atom_site_aniso_U_23
_atom_site_aniso_U_13
_atom_site_aniso_U_12
O2 0.0162(5) 0.0187(5) 0.0206(5) -0.0085(4) 0.0045(4) -0.0043(3)
O1 0.0191(5) 0.0254(5) 0.0179(4) -0.0142(4) -0.0005(4) 0.0008(4)
C2 0.0132(6) 0.0132(5) 0.0115(5) -0.0049(4) -0.0004(4) -0.0006(4)
C11 0.0171(6) 0.0135(6) 0.0154(6) -0.0063(4) -0.0025(5) -0.0006(5)
C10 0.0131(6) 0.0134(5) 0.0131(5) -0.0042(4) -0.0015(4) 0.0011(4)
C6 0.0229(7) 0.0237(7) 0.0176(6) -0.0100(5) -0.0081(5) 0.0050(5)
C8 0.0173(6) 0.0171(6) 0.0209(6) -0.0101(5) -0.0016(5) 0.0022(5)
C14 0.0180(6) 0.0158(6) 0.0193(6) -0.0078(5) -0.0016(5) -0.0028(5)
C1 0.0146(6) 0.0126(6) 0.0119(5) -0.0044(4) -0.0015(4) 0.0001(4)
C12 0.0172(6) 0.0165(6) 0.0152(6) -0.0071(5) -0.0011(5) 0.0022(5)
C4 0.0145(6) 0.0125(5) 0.0117(5) -0.0041(4) 0.0009(4) -0.0029(4)
C3 0.0134(6) 0.0137(6) 0.0140(5) -0.0060(4) -0.0020(4) 0.0011(4)
C7 0.0182(6) 0.0157(6) 0.0137(5) -0.0075(4) 0.0013(5) -0.0038(5)
C15 0.0175(6) 0.0169(6) 0.0148(5) -0.0078(5) -0.0003(5) 0.0001(5)
C13 0.0119(6) 0.0151(6) 0.0151(5) -0.0026(4) 0.0002(4) 0.0002(4)
C9 0.0181(6) 0.0161(6) 0.0159(6) -0.0063(5) -0.0040(5) 0.0011(5)
C5 0.0191(6) 0.0208(6) 0.0196(6) -0.0109(5) -0.0047(5) 0.0065(5)

loop_
_atom_type_symbol
_atom_type_description
_atom_type_scat_dispersion_real
_atom_type_scat_dispersion_imag
_atom_type_scat_source
C C 0.0033 0.0016 'International Tables Vol C Tables 4.2.6.8 and 6.1.1.4'
H H 0.0000 0.0000 'International Tables Vol C Tables 4.2.6.8 and 6.1.1.4'
O O 0.0106 0.0060 'International Tables Vol C Tables 4.2.6.8 and 6.1.1.4'

loop_
_geom_angle_atom_site_label_1
_geom_angle_atom_site_label_2
_geom_angle_atom_site_label_3
_geom_angle
_geom_angle_site_symmetry_1
C13 O2 H2 109.5 .
C7 O1 H1 109.5 .
C10 C2 C1 108.62(9) .
C10 C2 C4 110.62(9) .
C10 C2 C3 109.30(9) .
C1 C2 C3 106.60(9) .
C4 C2 C1 111.85(9) .
C4 C2 C3 109.75(9) .
C10 C11 H11 119.0 .
C12 C11 H11 119.0 .
C12 C11 C10 122.01(11) .
C11 C10 C2 119.77(10) .
C15 C10 C2 123.41(10) .
C15 C10 C11 116.80(11) .
C7 C6 H6 120.1 .
C7 C6 C5 119.79(11) .
C5 C6 H6 120.1 .
C7 C8 H8 120.3 .
C7 C8 C9 119.46(11) .
C9 C8 H8 120.3 .
C15 C14 H14 120.2 .
C13 C14 H14 120.2 .
C13 C14 C15 119.60(11) .
C2 C1 H1A 109.0 .
C2 C1 H1B 109.0 .
H1A C1 H1B 107.8 .
C3 C1 C2 113.14(9) 2_666
C3 C1 H1A 109.0 2_666
C3 C1 H1B 109.0 2_666
C11 C12 H12 120.2 .
C11 C12 C13 119.67(11) .
C13 C12 H12 120.2 .
C9 C4 C2 123.46(10) .
C9 C4 C5 116.83(11) .
C5 C4 C2 119.69(10) .
C2 C3 H3A 109.0 .
C2 C3 H3B 109.0 .
C1 C3 C2 112.92(9) 2_666
C1 C3 H3A 109.0 2_666
C1 C3 H3B 109.0 2_666
H3A C3 H3B 107.8 .
O1 C7 C6 117.69(10) .
O1 C7 C8 122.43(11) .
C8 C7 C6 119.87(11) .
C10 C15 H15 119.1 .
C14 C15 C10 121.88(11) .
C14 C15 H15 119.1 .
O2 C13 C14 122.88(11) .
O2 C13 C12 117.09(11) .
C14 C13 C12 120.03(11) .
C8 C9 H9 119.0 .
C4 C9 C8 122.01(11) .
C4 C9 H9 119.0 .
C6 C5 C4 122.00(11) .
C6 C5 H5 119.0 .
C4 C5 H5 119.0 .

loop_
_geom_bond_atom_site_label_1
_geom_bond_atom_site_label_2
_geom_bond_distance
_geom_bond_site_symmetry_2
O2 H2 0.8400 .
O2 C13 1.3779(14) .
O1 H1 0.8400 .
O1 C7 1.3773(14) .
C2 C10 1.5365(16) .
C2 C1 1.5523(15) .
C2 C4 1.5394(15) .
C2 C3 1.5533(16) .
C11 H11 0.9500 .
C11 C10 1.4037(16) .
C11 C12 1.3824(17) .
C10 C15 1.3950(17) .
C6 H6 0.9500 .
C6 C7 1.3848(18) .
C6 C5 1.3851(17) .
C8 H8 0.9500 .
C8 C7 1.3844(17) .
C8 C9 1.3964(16) .
C14 H14 0.9500 .
C14 C15 1.3939(17) .
C14 C13 1.3833(17) .
C1 H1A 0.9900 .
C1 H1B 0.9900 .
C1 C3 1.5278(16) 2_666
C12 H12 0.9500 .
C12 C13 1.3884(17) .
C4 C9 1.3901(17) .
C4 C5 1.3983(16) .
C3 C1 1.5278(16) 2_666
C3 H3A 0.9900 .
C3 H3B 0.9900 .
C15 H15 0.9500 .
C9 H9 0.9500 .
C5 H5 0.9500 .

loop_
_geom_torsion_atom_site_label_1
_geom_torsion_atom_site_label_2
_geom_torsion_atom_site_label_3
_geom_torsion_atom_site_label_4
_geom_torsion
_geom_torsion_site_symmetry_4
C2 C10 C15 C14 -179.84(11) .
C2 C4 C9 C8 179.74(11) .
C2 C4 C5 C6 -179.47(11) .
C11 C10 C15 C14 -1.11(17) .
C11 C12 C13 O2 179.60(10) .
C11 C12 C13 C14 -0.58(17) .
C10 C2 C1 C3 172.96(9) 2_666
C10 C2 C4 C9 101.86(13) .
C10 C2 C4 C5 -76.35(13) .
C10 C2 C3 C1 -172.37(9) 2_666
C10 C11 C12 C13 -0.56(17) .
C1 C2 C10 C11 -63.72(13) .
C1 C2 C10 C15 114.97(12) .
C1 C2 C4 C9 -19.37(15) .
C1 C2 C4 C5 162.42(11) .
C1 C2 C3 C1 -55.16(12) 2_666
C12 C11 C10 C2 -179.85(10) .
C12 C11 C10 C15 1.37(17) .
C4 C2 C10 C11 173.16(10) .
C4 C2 C10 C15 -8.15(15) .
C4 C2 C1 C3 -64.67(12) 2_666
C4 C2 C3 C1 66.16(12) 2_666
C3 C2 C10 C11 52.21(13) .
C3 C2 C10 C15 -129.09(11) .
C3 C2 C1 C3 55.29(13) 2_666
C3 C2 C4 C9 -137.46(12) .
C3 C2 C4 C5 44.33(14) .
C7 C6 C5 C4 -0.6(2) .
C7 C8 C9 C4 0.25(19) .
C15 C14 C13 O2 -179.36(10) .
C15 C14 C13 C12 0.83(18) .
C13 C14 C15 C10 0.05(18) .
C9 C8 C7 O1 -179.96(11) .
C9 C8 C7 C6 1.42(19) .
C9 C4 C5 C6 2.20(19) .
C5 C6 C7 O1 -179.91(11) .
C5 C6 C7 C8 -1.23(19) .
C5 C4 C9 C8 -2.00(18) .
